data_4033713
loop_
_publ_author_name
'Li, Hongjie'
'Jia, Peijing'
'Qian, Naixin'
'Li, Shasha'
'Jiao, Peng'

_publ_section_title
;
 Simultaneous Construction of Planar and Central Chiralities as Well as
 Unprecedented Axial Chirality on and around a Ferrocene Backbone.
;
_journal_issue 5
_journal_name_full 'The Journal of organic chemistry'
_journal_page_first 2817
_journal_page_last 2828
_journal_paper_doi 10.1021/acs.joc.8b03221
_journal_volume 84
_journal_year 2019
_chemical_formula_moiety 'C16 H18 Fe O3'
_chemical_formula_sum 'C16 H18 Fe O3'
_chemical_formula_weight 314.15
_space_group_crystal_system triclinic
_space_group_IT_number 2
_space_group_name_Hall '-P 1'
_space_group_name_H-M_alt 'P -1'
_atom_sites_solution_hydrogens geom
_audit_creation_date 2018-04-28
_audit_creation_method
;
Olex2 1.2
(compiled 2018.04.26 svn.r3504 for OlexSys, GUI svn.r5492)
;
_cell_angle_alpha 87.783(6)
_cell_angle_beta 86.443(6)
_cell_angle_gamma 86.723(6)
_cell_formula_units_Z 2
_cell_length_a 7.4230(5)
_cell_length_b 7.6677(6)
_cell_length_c 12.3124(8)
_cell_measurement_reflns_used 5138
_cell_measurement_temperature 100.1(5)
_cell_measurement_theta_max 29.4260
_cell_measurement_theta_min 3.7010
_cell_volume 697.86(9)
_computing_cell_refinement 'CrysAlisPro 1.171.39.32a (Rigaku OD, 2017)'
_computing_data_collection 'CrysAlisPro 1.171.39.32a (Rigaku OD, 2017)'
_computing_data_reduction 'CrysAlisPro 1.171.39.32a (Rigaku OD, 2017)'
_computing_molecular_graphics 'Olex2 (Dolomanov et al., 2009)'
_computing_publication_material 'Olex2 (Dolomanov et al., 2009)'
_computing_structure_refinement 'ShelXL (Sheldrick, 2015)'
_diffrn_ambient_environment N~2~
_diffrn_ambient_temperature 100.1(5)
_diffrn_detector 'CCD plate'
_diffrn_detector_area_resol_mean 5.3127
_diffrn_detector_type AtlasS2
_diffrn_measured_fraction_theta_full 0.997
_diffrn_measured_fraction_theta_max 0.841
_diffrn_measurement_details
;
List of Runs (angles in degrees, time in seconds):

  # Type    Start    End  Width  t~exp~   \w     \q     \k     \f   Frames
--------------------------------------------------------------------------
  1  \w    -42.00   3.00   1.00   21.03    --  -11.20 -37.00   0.00   45
  2  \w    -13.00  18.00   1.00   21.03    --  -11.20-100.00 153.00   31
  3  \w    -29.00  90.00   1.00   21.03    --   12.45  19.00-150.00  119
  4  \w    -12.00  87.00   1.00   21.03    --   12.45  37.00 -60.00   99
  5  \w      2.00  53.00   1.00   21.03    --   12.45 -99.00   0.00   51
  6  \w    -15.00  79.00   1.00   21.03    --   12.45  57.00  30.00   94
  7  \w    -29.00  52.00   1.00   21.03    --   14.00 -91.00-140.78   81
  8  \w    -17.00  52.00   1.00   21.03    --   14.00 -91.00 102.72   69
;
_diffrn_measurement_device 'four-circle diffractometer'
_diffrn_measurement_device_type 'SuperNova, Dual, Cu at home/near, AtlasS2'
_diffrn_measurement_method '\w scans'
_diffrn_orient_matrix_type 'CrysAlisPro convention (1999,Acta A55,543-557)'
_diffrn_orient_matrix_UB_11 -0.0355397000
_diffrn_orient_matrix_UB_12 -0.0227017000
_diffrn_orient_matrix_UB_13 -0.0493997000
_diffrn_orient_matrix_UB_21 0.0222091000
_diffrn_orient_matrix_UB_22 0.0822823000
_diffrn_orient_matrix_UB_23 -0.0238700000
_diffrn_orient_matrix_UB_31 0.0862425000
_diffrn_orient_matrix_UB_32 -0.0362050000
_diffrn_orient_matrix_UB_33 -0.0180642000
_diffrn_radiation_monochromator mirror
_diffrn_radiation_probe x-ray
_diffrn_radiation_type MoK\a
_diffrn_radiation_wavelength 0.71073
_diffrn_reflns_av_R_equivalents 0.0708
_diffrn_reflns_av_unetI/netI 0.0718
_diffrn_reflns_Laue_measured_fraction_full 0.997
_diffrn_reflns_Laue_measured_fraction_max 0.841
_diffrn_reflns_limit_h_max 10
_diffrn_reflns_limit_h_min -10
_diffrn_reflns_limit_k_max 10
_diffrn_reflns_limit_k_min -10
_diffrn_reflns_limit_l_max 16
_diffrn_reflns_limit_l_min -16
_diffrn_reflns_number 10699
_diffrn_reflns_point_group_measured_fraction_full 0.997
_diffrn_reflns_point_group_measured_fraction_max 0.841
_diffrn_reflns_theta_full 26.000
_diffrn_reflns_theta_max 30.357
_diffrn_reflns_theta_min 3.725
_diffrn_source 'micro-focus sealed X-ray tube'
_diffrn_source_type 'SuperNova (Mo) X-ray Source'
_exptl_absorpt_coefficient_mu 1.084
_exptl_absorpt_correction_T_max 1.00000
_exptl_absorpt_correction_T_min 0.92404
_exptl_absorpt_correction_type multi-scan
_exptl_absorpt_process_details
;
CrysAlisPro 1.171.39.32a (Rigaku Oxford Diffraction, 2017)
Empirical absorption correction using spherical harmonics,
 implemented in SCALE3 ABSPACK scaling algorithm.
;
_exptl_crystal_colour 'clear light yellow'
_exptl_crystal_density_diffrn 1.495
_exptl_crystal_description plate
_exptl_crystal_F_000 328
_exptl_crystal_size_max 0.2
_exptl_crystal_size_mid 0.2
_exptl_crystal_size_min 0.1
_refine_diff_density_max 0.527
_refine_diff_density_min -0.499
_refine_diff_density_rms 0.092
_refine_ls_extinction_method none
_refine_ls_goodness_of_fit_ref 1.085
_refine_ls_hydrogen_treatment constr
_refine_ls_matrix_type full
_refine_ls_number_parameters 182
_refine_ls_number_reflns 3534
_refine_ls_number_restraints 0
_refine_ls_restrained_S_all 1.085
_refine_ls_R_factor_all 0.0569
_refine_ls_R_factor_gt 0.0476
_refine_ls_shift/su_max 0.000
_refine_ls_shift/su_mean 0.000
_refine_ls_structure_factor_coef Fsqd
_refine_ls_weighting_details 'w=1/[\s^2^(Fo^2^)+(0.0429P)^2^+0.2328P] where P=(Fo^2^+2Fc^2^)/3'
_refine_ls_weighting_scheme calc
_refine_ls_wR_factor_gt 0.1073
_refine_ls_wR_factor_ref 0.1142
_reflns_Friedel_coverage 0.000
_reflns_number_gt 3061
_reflns_number_total 3534
_reflns_threshold_expression 'I > 2\s(I)'
_cod_data_source_file jo8b03221_si_002.cif
_cod_data_source_block 20180428a
_cod_database_code 4033713
_shelx_shelxl_version_number 2014/7
_chemical_oxdiff_formula C1H1O1Fe1
_shelx_space_group_comment
;
The symmetry employed for this shelxl refinement is uniquely defined
by the following loop, which should always be used as a source of
symmetry information in preference to the above space-group names.
They are only intended as comments.
;
_reflns_odcompleteness_completeness 99.72
_reflns_odcompleteness_iscentric 1
_reflns_odcompleteness_theta 26.32
_olex2_refinement_description
;
1. Fixed Uiso
 At 1.2 times of:
  All C(H) groups, All C(H,H) groups
 At 1.5 times of:
  All O(H) groups
2.a Secondary CH2 refined with riding coordinates:
 C7(H7A,H7B), C10(H10A,H10B), C11(H11A,H11B), C8(H8A,H8B)
2.b Aromatic/amide H refined with riding coordinates:
 C3(H3), C6(H6), C17(H17), C20(H20), C18(H18), C4(H4), C19(H19), C16(H16),
 C5(H5)
2.c Idealised tetrahedral OH refined as rotating group:
 O13(H13)
;
_olex2_submission_special_instructions 'No special instructions were received'
_oxdiff_exptl_absorpt_empirical_details
;
Empirical correction (ABSPACK) includes:
- Absorption correction using spherical harmonics
- Frame scaling
;
_oxdiff_exptl_absorpt_empirical_full_max 1.537
_oxdiff_exptl_absorpt_empirical_full_min 0.734

loop_
_space_group_symop_operation_xyz
'x, y, z'
'-x, -y, -z'

loop_
_atom_site_label
_atom_site_type_symbol
_atom_site_fract_x
_atom_site_fract_y
_atom_site_fract_z
_atom_site_U_iso_or_equiv
_atom_site_adp_type
_atom_site_occupancy
_atom_site_site_symmetry_order
_atom_site_calc_flag
_atom_site_refinement_flags_posn
Fe1 Fe 0.69677(4) 0.53171(4) 0.78258(3) 0.01577(13) Uani 1 1 d .
O14 O 0.9792(2) 0.9084(2) 0.11927(14) 0.0256(4) Uani 1 1 d .
O13 O 0.7916(2) 1.1184(3) 0.05202(14) 0.0272(4) Uani 1 1 d .
H13 H 0.8615 1.1102 -0.0020 0.041 Uiso 1 1 calc GR
O15 O 0.7085(3) 1.1001(3) 0.45734(15) 0.0394(5) Uani 1 1 d .
C2 C 0.8192(3) 0.7533(3) 0.72730(19) 0.0181(5) Uani 1 1 d .
C3 C 0.7602(3) 0.7646(3) 0.83949(19) 0.0194(5) Uani 1 1 d .
H3 H 0.6792 0.8498 0.8687 0.023 Uiso 1 1 calc R
C6 C 0.9431(3) 0.6044(3) 0.7191(2) 0.0215(5) Uani 1 1 d .
H6 H 1.0040 0.5660 0.6554 0.026 Uiso 1 1 calc R
C17 C 0.4253(3) 0.5080(3) 0.8119(2) 0.0221(5) Uani 1 1 d .
H17 H 0.3444 0.5860 0.8483 0.027 Uiso 1 1 calc R
C20 C 0.6301(3) 0.2785(3) 0.7777(2) 0.0233(5) Uani 1 1 d .
H20 H 0.7078 0.1803 0.7871 0.028 Uiso 1 1 calc R
C18 C 0.4712(3) 0.5118(3) 0.6984(2) 0.0209(5) Uani 1 1 d .
H18 H 0.4271 0.5931 0.6472 0.025 Uiso 1 1 calc R
C4 C 0.8455(3) 0.6244(4) 0.8992(2) 0.0231(5) Uani 1 1 d .
H4 H 0.8302 0.6019 0.9739 0.028 Uiso 1 1 calc R
C12 C 0.8501(3) 1.0128(3) 0.13030(19) 0.0185(5) Uani 1 1 d .
C19 C 0.5971(3) 0.3689(4) 0.6772(2) 0.0236(6) Uani 1 1 d .
H19 H 0.6491 0.3394 0.6092 0.028 Uiso 1 1 calc R
C7 C 0.7693(3) 0.8829(3) 0.63818(19) 0.0191(5) Uani 1 1 d .
H7A H 0.8453 0.9814 0.6401 0.023 Uiso 1 1 calc R
H7B H 0.6452 0.9261 0.6530 0.023 Uiso 1 1 calc R
C16 C 0.5239(3) 0.3645(4) 0.8607(2) 0.0238(5) Uani 1 1 d .
H16 H 0.5193 0.3327 0.9345 0.029 Uiso 1 1 calc R
C9 C 0.7541(3) 0.9498(3) 0.43701(19) 0.0208(5) Uani 1 1 d .
C10 C 0.7851(3) 0.8926(3) 0.32099(19) 0.0192(5) Uani 1 1 d .
H10A H 0.7078 0.7978 0.3100 0.023 Uiso 1 1 calc R
H10B H 0.9096 0.8481 0.3094 0.023 Uiso 1 1 calc R
C5 C 0.9581(3) 0.5246(4) 0.8245(2) 0.0235(5) Uani 1 1 d .
H5 H 1.0292 0.4246 0.8416 0.028 Uiso 1 1 calc R
C11 C 0.7476(3) 1.0384(4) 0.23752(19) 0.0225(5) Uani 1 1 d .
H11A H 0.6192 1.0469 0.2261 0.027 Uiso 1 1 calc R
H11B H 0.7787 1.1481 0.2662 0.027 Uiso 1 1 calc R
C8 C 0.7873(4) 0.8125(3) 0.5244(2) 0.0242(5) Uani 1 1 d .
H8A H 0.9080 0.7591 0.5117 0.029 Uiso 1 1 calc R
H8B H 0.7021 0.7222 0.5198 0.029 Uiso 1 1 calc R

loop_
_atom_site_aniso_label
_atom_site_aniso_U_11
_atom_site_aniso_U_22
_atom_site_aniso_U_33
_atom_site_aniso_U_23
_atom_site_aniso_U_13
_atom_site_aniso_U_12
Fe1 0.01591(19) 0.0161(2) 0.01546(19) -0.00240(14) -0.00152(13) -0.00050(14)
O14 0.0297(10) 0.0235(10) 0.0213(9) 0.0036(7) 0.0069(7) 0.0077(8)
O13 0.0306(10) 0.0342(11) 0.0139(8) 0.0062(8) 0.0034(7) 0.0137(8)
O15 0.0728(15) 0.0227(11) 0.0199(10) -0.0002(8) 0.0043(10) 0.0140(10)
C2 0.0169(11) 0.0216(13) 0.0160(11) -0.0003(9) -0.0008(9) -0.0039(10)
C3 0.0260(12) 0.0149(12) 0.0184(12) -0.0059(9) -0.0022(9) -0.0051(10)
C6 0.0157(11) 0.0254(14) 0.0228(13) -0.0007(10) 0.0015(9) 0.0005(10)
C17 0.0177(11) 0.0198(13) 0.0287(14) -0.0024(11) 0.0014(10) -0.0023(10)
C20 0.0242(12) 0.0155(12) 0.0307(14) -0.0030(10) -0.0042(10) -0.0015(10)
C18 0.0197(11) 0.0201(13) 0.0243(13) 0.0009(10) -0.0086(10) -0.0056(10)
C4 0.0267(13) 0.0286(14) 0.0153(11) 0.0013(10) -0.0080(10) -0.0064(11)
C12 0.0192(11) 0.0182(12) 0.0177(11) -0.0008(9) 0.0009(9) 0.0005(10)
C19 0.0226(12) 0.0255(14) 0.0242(13) -0.0092(11) -0.0041(10) -0.0050(11)
C7 0.0242(12) 0.0170(12) 0.0161(11) -0.0025(9) 0.0013(9) -0.0024(10)
C16 0.0241(12) 0.0237(14) 0.0236(13) 0.0051(10) -0.0010(10) -0.0062(11)
C9 0.0215(12) 0.0229(13) 0.0178(12) -0.0010(10) 0.0019(9) -0.0022(10)
C10 0.0230(12) 0.0197(12) 0.0151(11) -0.0013(9) -0.0002(9) -0.0045(10)
C5 0.0185(12) 0.0271(14) 0.0252(13) 0.0028(11) -0.0068(10) -0.0017(10)
C11 0.0231(12) 0.0271(14) 0.0162(12) -0.0001(10) 0.0016(9) 0.0042(11)
C8 0.0315(13) 0.0216(13) 0.0189(12) -0.0008(10) 0.0009(10) 0.0005(11)

loop_
_atom_type_symbol
_atom_type_description
_atom_type_scat_dispersion_real
_atom_type_scat_dispersion_imag
_atom_type_scat_source
C C 0.0033 0.0016 'International Tables Vol C Tables 4.2.6.8 and 6.1.1.4'
H H 0.0000 0.0000 'International Tables Vol C Tables 4.2.6.8 and 6.1.1.4'
Fe Fe 0.3463 0.8444 'International Tables Vol C Tables 4.2.6.8 and 6.1.1.4'
O O 0.0106 0.0060 'International Tables Vol C Tables 4.2.6.8 and 6.1.1.4'

loop_
_geom_angle_atom_site_label_1
_geom_angle_atom_site_label_2
_geom_angle_atom_site_label_3
_geom_angle
C3 Fe1 C2 40.96(9)
C3 Fe1 C6 68.40(10)
C3 Fe1 C17 108.08(10)
C3 Fe1 C20 161.53(10)
C3 Fe1 C18 121.09(10)
C3 Fe1 C4 40.82(10)
C3 Fe1 C19 156.35(11)
C3 Fe1 C16 125.06(10)
C3 Fe1 C5 68.62(10)
C6 Fe1 C2 40.85(10)
C6 Fe1 C17 163.54(11)
C17 Fe1 C2 126.03(10)
C20 Fe1 C2 155.61(10)
C20 Fe1 C6 120.11(10)
C20 Fe1 C17 68.43(10)
C20 Fe1 C18 68.91(10)
C20 Fe1 C4 123.91(11)
C20 Fe1 C16 40.56(10)
C20 Fe1 C5 106.28(11)
C18 Fe1 C2 108.12(10)
C18 Fe1 C6 126.21(10)
C18 Fe1 C17 40.66(10)
C4 Fe1 C2 69.09(10)
C4 Fe1 C6 68.55(10)
C4 Fe1 C17 120.05(10)
C4 Fe1 C18 155.49(10)
C4 Fe1 C16 106.40(11)
C19 Fe1 C2 120.96(10)
C19 Fe1 C6 108.10(10)
C19 Fe1 C17 68.28(10)
C19 Fe1 C20 40.91(11)
C19 Fe1 C18 40.82(10)
C19 Fe1 C4 161.69(11)
C19 Fe1 C16 68.43(11)
C19 Fe1 C5 124.99(10)
C16 Fe1 C2 162.85(10)
C16 Fe1 C6 154.48(11)
C16 Fe1 C17 40.75(10)
C16 Fe1 C18 68.72(10)
C5 Fe1 C2 69.08(10)
C5 Fe1 C6 40.80(10)
C5 Fe1 C17 154.50(11)
C5 Fe1 C18 162.86(10)
C5 Fe1 C4 40.80(10)
C5 Fe1 C16 119.03(11)
C12 O13 H13 109.5
C3 C2 Fe1 69.05(14)
C3 C2 C7 125.6(2)
C6 C2 Fe1 69.44(14)
C6 C2 C3 106.8(2)
C6 C2 C7 127.5(2)
C7 C2 Fe1 129.90(17)
Fe1 C3 H3 126.3
C2 C3 Fe1 69.99(14)
C2 C3 H3 125.6
C4 C3 Fe1 69.73(14)
C4 C3 C2 108.8(2)
C4 C3 H3 125.6
Fe1 C6 H6 126.9
C2 C6 Fe1 69.70(13)
C2 C6 H6 125.7
C5 C6 Fe1 69.34(14)
C5 C6 C2 108.7(2)
C5 C6 H6 125.7
Fe1 C17 H17 126.7
C18 C17 Fe1 69.53(13)
C18 C17 H17 125.8
C18 C17 C16 108.3(2)
C16 C17 Fe1 69.48(14)
C16 C17 H17 125.8
Fe1 C20 H20 126.1
C19 C20 Fe1 69.54(15)
C19 C20 H20 126.1
C16 C20 Fe1 69.87(15)
C16 C20 H20 126.1
C16 C20 C19 107.8(2)
Fe1 C18 H18 126.1
C17 C18 Fe1 69.81(14)
C17 C18 H18 126.3
C17 C18 C19 107.4(2)
C19 C18 Fe1 69.42(14)
C19 C18 H18 126.3
Fe1 C4 H4 126.5
C3 C4 Fe1 69.45(14)
C3 C4 H4 126.1
C3 C4 C5 107.8(2)
C5 C4 Fe1 69.54(14)
C5 C4 H4 126.1
O14 C12 O13 124.1(2)
O14 C12 C11 122.5(2)
O13 C12 C11 113.3(2)
Fe1 C19 H19 126.4
C20 C19 Fe1 69.55(14)
C20 C19 H19 125.8
C18 C19 Fe1 69.76(14)
C18 C19 C20 108.3(2)
C18 C19 H19 125.8
C2 C7 H7A 108.5
C2 C7 H7B 108.5
C2 C7 C8 115.0(2)
H7A C7 H7B 107.5
C8 C7 H7A 108.5
C8 C7 H7B 108.5
Fe1 C16 H16 126.3
C17 C16 Fe1 69.78(14)
C17 C16 H16 126.0
C20 C16 Fe1 69.56(14)
C20 C16 C17 108.1(2)
C20 C16 H16 126.0
O15 C9 C10 121.3(2)
O15 C9 C8 122.3(2)
C8 C9 C10 116.4(2)
C9 C10 H10A 108.9
C9 C10 H10B 108.9
C9 C10 C11 113.2(2)
H10A C10 H10B 107.8
C11 C10 H10A 108.9
C11 C10 H10B 108.9
Fe1 C5 H5 126.0
C6 C5 Fe1 69.86(14)
C6 C5 H5 126.0
C4 C5 Fe1 69.66(14)
C4 C5 C6 107.9(2)
C4 C5 H5 126.0
C12 C11 C10 113.4(2)
C12 C11 H11A 108.9
C12 C11 H11B 108.9
C10 C11 H11A 108.9
C10 C11 H11B 108.9
H11A C11 H11B 107.7
C7 C8 H8A 108.9
C7 C8 H8B 108.9
C9 C8 C7 113.4(2)
C9 C8 H8A 108.9
C9 C8 H8B 108.9
H8A C8 H8B 107.7

loop_
_geom_bond_atom_site_label_1
_geom_bond_atom_site_label_2
_geom_bond_distance
Fe1 C2 2.046(2)
Fe1 C3 2.033(2)
Fe1 C6 2.042(2)
Fe1 C17 2.043(2)
Fe1 C20 2.035(3)
Fe1 C18 2.039(2)
Fe1 C4 2.037(2)
Fe1 C19 2.035(2)
Fe1 C16 2.039(3)
Fe1 C5 2.036(2)
O14 C12 1.217(3)
O13 H13 0.8200
O13 C12 1.313(3)
O15 C9 1.213(3)
C2 C3 1.427(3)
C2 C6 1.427(3)
C2 C7 1.501(3)
C3 H3 0.9300
C3 C4 1.419(4)
C6 H6 0.9300
C6 C5 1.421(4)
C17 H17 0.9300
C17 C18 1.418(3)
C17 C16 1.421(4)
C20 H20 0.9300
C20 C19 1.422(4)
C20 C16 1.412(4)
C18 H18 0.9300
C18 C19 1.421(4)
C4 H4 0.9300
C4 C5 1.420(4)
C12 C11 1.496(3)
C19 H19 0.9300
C7 H7A 0.9700
C7 H7B 0.9700
C7 C8 1.516(3)
C16 H16 0.9300
C9 C10 1.511(3)
C9 C8 1.498(4)
C10 H10A 0.9700
C10 H10B 0.9700
C10 C11 1.515(3)
C5 H5 0.9300
C11 H11A 0.9700
C11 H11B 0.9700
C8 H8A 0.9700
C8 H8B 0.9700

loop_
_geom_torsion_atom_site_label_1
_geom_torsion_atom_site_label_2
_geom_torsion_atom_site_label_3
_geom_torsion_atom_site_label_4
_geom_torsion
Fe1 C2 C3 C4 59.08(17)
Fe1 C2 C6 C5 -58.53(18)
Fe1 C2 C7 C8 -66.5(3)
Fe1 C3 C4 C5 59.19(18)
Fe1 C6 C5 C4 -59.48(18)
Fe1 C17 C18 C19 59.46(17)
Fe1 C17 C16 C20 -59.23(17)
Fe1 C20 C19 C18 -59.17(18)
Fe1 C20 C16 C17 59.36(18)
Fe1 C18 C19 C20 59.04(18)
Fe1 C4 C5 C6 59.60(18)
O14 C12 C11 C10 -15.6(4)
O13 C12 C11 C10 167.0(2)
O15 C9 C10 C11 -1.9(3)
O15 C9 C8 C7 -3.5(4)
C2 C3 C4 Fe1 -59.24(17)
C2 C3 C4 C5 -0.1(3)
C2 C6 C5 Fe1 58.76(18)
C2 C6 C5 C4 -0.7(3)
C2 C7 C8 C9 -174.3(2)
C3 C2 C6 Fe1 59.22(16)
C3 C2 C6 C5 0.7(3)
C3 C2 C7 C8 -157.9(2)
C3 C4 C5 Fe1 -59.13(17)
C3 C4 C5 C6 0.5(3)
C6 C2 C3 Fe1 -59.47(17)
C6 C2 C3 C4 -0.4(3)
C6 C2 C7 C8 27.2(4)
C17 C18 C19 Fe1 -59.71(17)
C17 C18 C19 C20 -0.7(3)
C18 C17 C16 Fe1 58.85(17)
C18 C17 C16 C20 -0.4(3)
C19 C20 C16 Fe1 -59.40(18)
C19 C20 C16 C17 0.0(3)
C7 C2 C3 Fe1 124.8(2)
C7 C2 C3 C4 -176.1(2)
C7 C2 C6 Fe1 -125.2(3)
C7 C2 C6 C5 176.3(2)
C16 C17 C18 Fe1 -58.82(17)
C16 C17 C18 C19 0.6(3)
C16 C20 C19 Fe1 59.61(18)
C16 C20 C19 C18 0.4(3)
C9 C10 C11 C12 154.4(2)
C10 C9 C8 C7 175.0(2)
C8 C9 C10 C11 179.6(2)
